data_7109693
loop_
_publ_author_name
'Kanishka Epa'
'Christer B. Aakeroy'
'John Desper'
'Sundeep Rayat'
'Kusum Lata Chandra'
'Aurora J. Cruz-Cabeza'

_publ_section_title
;
 Controlling molecular tautomerism through supramolecular selectivity
;
_journal_name_full Chem.Commun.
_journal_page_first 7929
_journal_paper_doi 10.1039/c3cc43935f
_journal_volume 49
_journal_year 2013
_chemical_formula_moiety
;
(C6 H5 N3) (C14 H13 N3 O3)
;
_chemical_formula_sum 'C20 H18 N6 O3'
_chemical_formula_weight 390.40
_chemical_name_systematic
;
KEDPK24 3H-imidazo[4,5-b]pyridine, N-(2-methylphenyl)-N-(2-nitrophenyl)-urea
;
_space_group_IT_number 2
_symmetry_cell_setting triclinic
_symmetry_space_group_name_Hall '-P 1'
_symmetry_space_group_name_H-M 'P -1'
_atom_sites_solution_hydrogens geom
_atom_sites_solution_primary direct
_atom_sites_solution_secondary difmap
_audit_creation_method SHELXL-97
_cell_angle_alpha 119.480(10)
_cell_angle_beta 104.641(11)
_cell_angle_gamma 93.902(11)
_cell_formula_units_Z 4
_cell_length_a 11.7996(19)
_cell_length_b 13.972(2)
_cell_length_c 14.171(2)
_cell_measurement_reflns_used 3238
_cell_measurement_temperature 120(2)
_cell_measurement_theta_max 62.27
_cell_measurement_theta_min 3.80
_cell_volume 1915.7(6)
_computing_cell_refinement 'Bruker SAINT'
_computing_data_collection 'Bruker APEX2'
_computing_data_reduction 'Bruker SAINT'
_computing_molecular_graphics 'Bruker SHELXTL'
_computing_publication_material 'Bruker SHELXTL'
_computing_structure_refinement 'SHELXL-97 (Sheldrick, 2008)'
_computing_structure_solution 'SHELXS-97 (Sheldrick, 2008)'
_diffrn_ambient_temperature 120(2)
_diffrn_measured_fraction_theta_full 0.960
_diffrn_measured_fraction_theta_max 0.960
_diffrn_measurement_device_type 'Bruker APEX-II CCD'
_diffrn_measurement_method '\f and \w scans'
_diffrn_radiation_monochromator graphite
_diffrn_radiation_source 'fine-focus sealed tube'
_diffrn_radiation_type CuK\a
_diffrn_radiation_wavelength 1.54178
_diffrn_reflns_av_R_equivalents 0.0693
_diffrn_reflns_av_sigmaI/netI 0.0730
_diffrn_reflns_limit_h_max 13
_diffrn_reflns_limit_h_min -13
_diffrn_reflns_limit_k_max 16
_diffrn_reflns_limit_k_min -16
_diffrn_reflns_limit_l_max 16
_diffrn_reflns_limit_l_min -13
_diffrn_reflns_number 23161
_diffrn_reflns_theta_full 67.70
_diffrn_reflns_theta_max 67.70
_diffrn_reflns_theta_min 3.66
_exptl_absorpt_coefficient_mu 0.785
_exptl_absorpt_correction_T_max 0.8980
_exptl_absorpt_correction_T_min 0.8101
_exptl_absorpt_correction_type multi-scan
_exptl_absorpt_process_details SADABS
_exptl_crystal_colour yellow
_exptl_crystal_density_diffrn 1.354
_exptl_crystal_density_method 'not measured'
_exptl_crystal_description prism
_exptl_crystal_F_000 816
_exptl_crystal_size_max 0.28
_exptl_crystal_size_mid 0.22
_exptl_crystal_size_min 0.14
_refine_diff_density_max 0.461
_refine_diff_density_min -0.358
_refine_diff_density_rms 0.119
_refine_ls_extinction_coef 0.0030(5)
_refine_ls_extinction_expression Fc^*^=kFc[1+0.001xFc^2^\l^3^/sin(2\q)]^-1/4^
_refine_ls_extinction_method SHELXL
_refine_ls_goodness_of_fit_ref 1.062
_refine_ls_hydrogen_treatment mixed
_refine_ls_matrix_type full
_refine_ls_number_parameters 544
_refine_ls_number_reflns 6651
_refine_ls_number_restraints 0
_refine_ls_restrained_S_all 1.062
_refine_ls_R_factor_all 0.1207
_refine_ls_R_factor_gt 0.0740
_refine_ls_shift/su_max 0.000
_refine_ls_shift/su_mean 0.000
_refine_ls_structure_factor_coef Fsqd
_refine_ls_weighting_details 'calc w=1/[\s^2^(Fo^2^)+(0.1000P)^2^+0.0000P] where P=(Fo^2^+2Fc^2^)/3'
_refine_ls_weighting_scheme calc
_refine_ls_wR_factor_gt 0.1736
_refine_ls_wR_factor_ref 0.1978
_reflns_number_gt 3947
_reflns_number_total 6651
_reflns_threshold_expression >2sigma(I)
_cod_data_source_file c3cc43935f.txt
_cod_data_source_block ke1238m
_cod_original_cell_volume 1915.6(5)
_cod_original_sg_symbol_H-M P-1
_cod_database_code 7109693

loop_
_symmetry_equiv_pos_as_xyz
'x, y, z'
'-x, -y, -z'

loop_
_atom_site_label
_atom_site_type_symbol
_atom_site_fract_x
_atom_site_fract_y
_atom_site_fract_z
_atom_site_U_iso_or_equiv
_atom_site_adp_type
_atom_site_occupancy
_atom_site_symmetry_multiplicity
_atom_site_calc_flag
_atom_site_refinement_flags
N11_1 N 1.1663(3) -0.0729(2) 0.4121(2) 0.0480(8) Uani 1 1 d .
H11_1 H 1.227(3) -0.121(3) 0.415(3) 0.058 Uiso 1 1 d .
C12_1 C 1.0536(3) -0.1089(3) 0.3351(3) 0.0507(9) Uani 1 1 d .
H12_1 H 1.0211 -0.1852 0.2739 0.061 Uiso 1 1 calc R
N13_1 N 0.9926(3) -0.0283(2) 0.3525(2) 0.0475(7) Uani 1 1 d .
C14_1 C 1.0730(3) 0.0679(3) 0.4499(3) 0.0445(8) Uani 1 1 d .
N15_1 N 1.0475(3) 0.1714(2) 0.5013(3) 0.0513(8) Uani 1 1 d .
C16_1 C 1.1385(4) 0.2506(3) 0.5958(3) 0.0546(10) Uani 1 1 d .
H16_1 H 1.1257 0.3247 0.6358 0.066 Uiso 1 1 calc R
C17_1 C 1.2502(4) 0.2333(3) 0.6400(3) 0.0573(10) Uani 1 1 d .
H17_1 H 1.3093 0.2947 0.7067 0.069 Uiso 1 1 calc R
C18_1 C 1.2755(3) 0.1257(3) 0.5864(3) 0.0550(10) Uani 1 1 d .
H18_1 H 1.3503 0.1109 0.6139 0.066 Uiso 1 1 calc R
C19_1 C 1.1820(3) 0.0426(3) 0.4898(3) 0.0457(9) Uani 1 1 d .
C21_1 C 0.7362(3) 0.0844(3) 0.2496(3) 0.0472(9) Uani 1 1 d .
O21_1 O 0.6444(2) 0.09882(18) 0.1955(2) 0.0531(7) Uani 1 1 d .
C31_1 C 0.6699(3) -0.1263(3) 0.1436(3) 0.0446(9) Uani 1 1 d .
N31_1 N 0.7523(3) -0.0217(2) 0.2268(3) 0.0469(8) Uani 1 1 d .
H31_1 H 0.831(3) -0.027(3) 0.261(3) 0.056 Uiso 1 1 d .
C32_1 C 0.5477(3) -0.1390(3) 0.0881(3) 0.0497(9) Uani 1 1 d .
H32_1 H 0.5148 -0.0744 0.1057 0.060 Uiso 1 1 calc R
C33_1 C 0.4753(3) -0.2465(3) 0.0075(3) 0.0503(9) Uani 1 1 d .
H33_1 H 0.3928 -0.2557 -0.0304 0.060 Uiso 1 1 calc R
C34_1 C 0.5242(3) -0.3405(3) -0.0173(3) 0.0465(9) Uani 1 1 d .
N34_1 N 0.4458(3) -0.4547(2) -0.1029(3) 0.0539(8) Uani 1 1 d .
O34_1 O 0.3358(2) -0.4637(2) -0.1407(2) 0.0656(8) Uani 1 1 d .
O35_1 O 0.4932(2) -0.53694(19) -0.1319(2) 0.0651(8) Uani 1 1 d .
C35_1 C 0.6436(3) -0.3310(3) 0.0361(3) 0.0498(9) Uani 1 1 d .
H35_1 H 0.6752 -0.3964 0.0176 0.060 Uiso 1 1 calc R
C36_1 C 0.7167(3) -0.2236(3) 0.1177(3) 0.0479(9) Uani 1 1 d .
H36_1 H 0.7986 -0.2157 0.1561 0.057 Uiso 1 1 calc R
C41_1 C 0.8340(3) 0.2872(3) 0.3717(3) 0.0439(9) Uani 1 1 d .
N41_1 N 0.8305(3) 0.1701(2) 0.3359(3) 0.0485(8) Uani 1 1 d .
H41_1 H 0.890(3) 0.158(3) 0.393(3) 0.058 Uiso 1 1 d .
C42_1 C 0.8420(3) 0.3265(3) 0.2991(3) 0.0471(9) Uani 1 1 d .
C43_1 C 0.8514(3) 0.4435(3) 0.3445(3) 0.0485(9) Uani 1 1 d .
H43_1 H 0.8562 0.4727 0.2973 0.058 Uiso 1 1 calc R
C44_1 C 0.8538(3) 0.5172(3) 0.4565(3) 0.0496(9) Uani 1 1 d .
H44_1 H 0.8604 0.5954 0.4846 0.060 Uiso 1 1 calc R
C45_1 C 0.8465(3) 0.4763(3) 0.5269(3) 0.0481(9) Uani 1 1 d .
H45_1 H 0.8498 0.5265 0.6038 0.058 Uiso 1 1 calc R
C46_1 C 0.8344(3) 0.3603(3) 0.4836(3) 0.0481(9) Uani 1 1 d .
H46_1 H 0.8264 0.3312 0.5303 0.058 Uiso 1 1 calc R
C47_1 C 0.8458(3) 0.2489(3) 0.1788(3) 0.0552(10) Uani 1 1 d .
H47A_1 H 0.9106 0.2093 0.1825 0.083 Uiso 1 1 calc R
H47B_1 H 0.8606 0.2938 0.1456 0.083 Uiso 1 1 calc R
H47C_1 H 0.7687 0.1937 0.1308 0.083 Uiso 1 1 calc R
N11_2 N 0.4919(3) 0.7368(2) 0.7620(2) 0.0463(7) Uani 1 1 d .
H11_2 H 0.438(3) 0.786(3) 0.765(3) 0.056 Uiso 1 1 d .
C12_2 C 0.4562(3) 0.6231(3) 0.6824(3) 0.0482(9) Uani 1 1 d .
H12_2 H 0.3763 0.5864 0.6310 0.058 Uiso 1 1 calc R
N13_2 N 0.5459(3) 0.5689(2) 0.6844(2) 0.0492(8) Uani 1 1 d .
C14_2 C 0.6453(3) 0.6546(3) 0.7685(3) 0.0439(8) Uani 1 1 d .
N15_2 N 0.7580(3) 0.6393(2) 0.7990(3) 0.0500(8) Uani 1 1 d .
C16_2 C 0.8406(3) 0.7354(3) 0.8831(3) 0.0554(10) Uani 1 1 d .
H16_2 H 0.9213 0.7296 0.9066 0.067 Uiso 1 1 calc R
C17_2 C 0.8162(3) 0.8436(3) 0.9385(3) 0.0521(9) Uani 1 1 d .
H17_2 H 0.8791 0.9068 0.9977 0.063 Uiso 1 1 calc R
C18_2 C 0.6998(3) 0.8578(3) 0.9066(3) 0.0491(9) Uani 1 1 d .
H18_2 H 0.6804 0.9295 0.9426 0.059 Uiso 1 1 calc R
C19_2 C 0.6132(3) 0.7602(3) 0.8184(3) 0.0446(8) Uani 1 1 d .
C21_2 C 0.6494(3) 0.2976(3) 0.6141(3) 0.0470(9) Uani 1 1 d .
O21_2 O 0.6614(2) 0.19862(19) 0.5795(2) 0.0568(7) Uani 1 1 d .
C31_2 C 0.4507(3) 0.2451(3) 0.4681(3) 0.0448(9) Uani 1 1 d .
N31_2 N 0.5519(3) 0.3232(2) 0.5612(3) 0.0474(8) Uani 1 1 d .
H31_2 H 0.551(3) 0.399(3) 0.600(3) 0.057 Uiso 1 1 d .
C32_2 C 0.4457(3) 0.1295(3) 0.3921(3) 0.0528(10) Uani 1 1 d .
H32_2 H 0.5151 0.1003 0.4023 0.063 Uiso 1 1 calc R
C33_2 C 0.3407(3) 0.0591(3) 0.3033(3) 0.0529(10) Uani 1 1 d .
H33_2 H 0.3382 -0.0183 0.2534 0.063 Uiso 1 1 calc R
C34_2 C 0.2391(3) 0.1011(3) 0.2867(3) 0.0465(9) Uani 1 1 d .
N34_2 N 0.1283(3) 0.0264(2) 0.1927(3) 0.0544(8) Uani 1 1 d .
O34_2 O 0.1318(2) -0.0715(2) 0.1212(2) 0.0690(8) Uani 1 1 d .
O35_2 O 0.0358(2) 0.0634(2) 0.1854(2) 0.0603(7) Uani 1 1 d .
C35_2 C 0.2419(3) 0.2155(3) 0.3593(3) 0.0487(9) Uani 1 1 d .
H35_2 H 0.1721 0.2438 0.3477 0.058 Uiso 1 1 calc R
C36_2 C 0.3463(3) 0.2865(3) 0.4476(3) 0.0469(9) Uani 1 1 d .
H36_2 H 0.3484 0.3642 0.4954 0.056 Uiso 1 1 calc R
C41_2 C 0.8374(3) 0.3800(3) 0.7789(3) 0.0453(9) Uani 1 1 d .
N41_2 N 0.7333(2) 0.3897(2) 0.7070(3) 0.0472(8) Uani 1 1 d .
H41_2 H 0.732(3) 0.465(3) 0.724(3) 0.057 Uiso 1 1 d .
C42_2 C 0.8227(3) 0.3308(3) 0.8429(3) 0.0482(9) Uani 1 1 d .
C43_2 C 0.9284(3) 0.3289(3) 0.9157(3) 0.0504(9) Uani 1 1 d .
H43_2 H 0.9214 0.2948 0.9584 0.060 Uiso 1 1 calc R
C44_2 C 1.0426(3) 0.3758(3) 0.9265(3) 0.0507(9) Uani 1 1 d .
H44_2 H 1.1120 0.3747 0.9773 0.061 Uiso 1 1 calc R
C45_2 C 1.0551(3) 0.4245(3) 0.8624(3) 0.0509(9) Uani 1 1 d .
H45_2 H 1.1327 0.4560 0.8688 0.061 Uiso 1 1 calc R
C46_2 C 0.9514(3) 0.4261(3) 0.7890(3) 0.0490(9) Uani 1 1 d .
H46_2 H 0.9590 0.4590 0.7454 0.059 Uiso 1 1 calc R
C47_2 C 0.7006(3) 0.2849(3) 0.8385(3) 0.0599(10) Uani 1 1 d .
H47A_2 H 0.6508 0.3401 0.8471 0.090 Uiso 1 1 calc R
H47B_2 H 0.7101 0.2707 0.9009 0.090 Uiso 1 1 calc R
H47C_2 H 0.6618 0.2142 0.7646 0.090 Uiso 1 1 calc R

loop_
_atom_site_aniso_label
_atom_site_aniso_U_11
_atom_site_aniso_U_22
_atom_site_aniso_U_33
_atom_site_aniso_U_23
_atom_site_aniso_U_13
_atom_site_aniso_U_12
N11_1 0.0491(18) 0.0351(15) 0.0508(18) 0.0178(14) 0.0119(15) 0.0151(13)
C12_1 0.052(2) 0.0383(19) 0.053(2) 0.0192(18) 0.0133(18) 0.0119(16)
N13_1 0.0512(18) 0.0392(16) 0.0475(17) 0.0201(14) 0.0135(15) 0.0172(14)
C14_1 0.046(2) 0.0395(18) 0.046(2) 0.0216(17) 0.0121(17) 0.0129(15)
N15_1 0.063(2) 0.0391(16) 0.0558(19) 0.0244(15) 0.0245(17) 0.0216(15)
C16_1 0.066(3) 0.039(2) 0.055(2) 0.0213(18) 0.020(2) 0.0170(18)
C17_1 0.069(3) 0.042(2) 0.051(2) 0.0204(18) 0.014(2) 0.0091(18)
C18_1 0.052(2) 0.050(2) 0.054(2) 0.0236(19) 0.0109(18) 0.0075(17)
C19_1 0.048(2) 0.0391(19) 0.046(2) 0.0207(17) 0.0123(17) 0.0127(16)
C21_1 0.047(2) 0.0393(19) 0.050(2) 0.0192(17) 0.0146(18) 0.0154(16)
O21_1 0.0482(15) 0.0382(13) 0.0593(16) 0.0201(12) 0.0074(12) 0.0155(11)
C31_1 0.043(2) 0.0387(18) 0.049(2) 0.0215(17) 0.0123(17) 0.0117(15)
N31_1 0.0409(17) 0.0364(15) 0.0525(18) 0.0201(14) 0.0053(14) 0.0111(13)
C32_1 0.045(2) 0.0395(19) 0.055(2) 0.0208(18) 0.0113(18) 0.0108(16)
C33_1 0.040(2) 0.051(2) 0.060(2) 0.0304(19) 0.0113(18) 0.0132(16)
C34_1 0.045(2) 0.0349(18) 0.050(2) 0.0182(16) 0.0105(17) 0.0083(15)
N34_1 0.0470(19) 0.0477(18) 0.056(2) 0.0253(16) 0.0064(16) 0.0071(15)
O34_1 0.0481(16) 0.0545(16) 0.0729(19) 0.0284(15) 0.0005(14) 0.0046(13)
O35_1 0.0642(18) 0.0363(14) 0.0745(19) 0.0202(13) 0.0110(15) 0.0135(13)
C35_1 0.051(2) 0.0379(19) 0.054(2) 0.0229(17) 0.0104(18) 0.0124(16)
C36_1 0.041(2) 0.0425(19) 0.048(2) 0.0197(17) 0.0045(16) 0.0124(15)
C41_1 0.0417(19) 0.0358(18) 0.048(2) 0.0183(16) 0.0127(16) 0.0122(15)
N41_1 0.0508(19) 0.0369(16) 0.0501(18) 0.0203(14) 0.0092(15) 0.0139(13)
C42_1 0.042(2) 0.0425(19) 0.049(2) 0.0199(17) 0.0128(17) 0.0124(15)
C43_1 0.044(2) 0.048(2) 0.059(2) 0.0310(19) 0.0168(18) 0.0154(16)
C44_1 0.047(2) 0.0387(19) 0.054(2) 0.0192(18) 0.0131(18) 0.0131(16)
C45_1 0.047(2) 0.0402(19) 0.045(2) 0.0156(17) 0.0100(17) 0.0111(16)
C46_1 0.049(2) 0.0420(19) 0.049(2) 0.0216(17) 0.0128(17) 0.0117(16)
C47_1 0.068(3) 0.052(2) 0.056(2) 0.0302(19) 0.029(2) 0.0269(19)
N11_2 0.0427(17) 0.0347(15) 0.0520(18) 0.0188(14) 0.0091(14) 0.0108(13)
C12_2 0.046(2) 0.0391(19) 0.053(2) 0.0234(17) 0.0078(17) 0.0103(16)
N13_2 0.0436(17) 0.0389(16) 0.0573(19) 0.0227(15) 0.0096(15) 0.0130(13)
C14_2 0.042(2) 0.0418(19) 0.045(2) 0.0214(16) 0.0129(16) 0.0146(15)
N15_2 0.0426(17) 0.0498(17) 0.0539(18) 0.0267(15) 0.0107(15) 0.0136(14)
C16_2 0.042(2) 0.064(2) 0.057(2) 0.031(2) 0.0111(19) 0.0109(18)
C17_2 0.053(2) 0.046(2) 0.047(2) 0.0220(18) 0.0083(18) 0.0066(17)
C18_2 0.053(2) 0.0386(19) 0.048(2) 0.0198(17) 0.0112(18) 0.0103(16)
C19_2 0.043(2) 0.0401(18) 0.049(2) 0.0229(16) 0.0130(17) 0.0112(15)
C21_2 0.043(2) 0.0404(19) 0.053(2) 0.0222(17) 0.0124(17) 0.0159(16)
O21_2 0.0525(16) 0.0382(13) 0.0622(17) 0.0184(12) 0.0079(13) 0.0162(11)
C31_2 0.045(2) 0.0375(18) 0.045(2) 0.0183(16) 0.0109(16) 0.0103(15)
N31_2 0.0462(17) 0.0334(15) 0.0507(18) 0.0173(14) 0.0072(14) 0.0136(13)
C32_2 0.052(2) 0.042(2) 0.052(2) 0.0170(18) 0.0131(18) 0.0180(17)
C33_2 0.055(2) 0.0384(19) 0.053(2) 0.0197(17) 0.0078(19) 0.0125(17)
C34_2 0.043(2) 0.0390(19) 0.046(2) 0.0191(17) 0.0066(16) 0.0059(15)
N34_2 0.056(2) 0.0443(18) 0.057(2) 0.0260(16) 0.0111(16) 0.0080(15)
O34_2 0.0726(19) 0.0375(14) 0.0649(18) 0.0136(13) 0.0040(15) 0.0079(13)
O35_2 0.0472(16) 0.0540(16) 0.0636(18) 0.0259(14) 0.0052(13) 0.0093(12)
C35_2 0.049(2) 0.042(2) 0.050(2) 0.0212(18) 0.0131(18) 0.0153(16)
C36_2 0.049(2) 0.0370(18) 0.047(2) 0.0180(16) 0.0124(17) 0.0131(15)
C41_2 0.044(2) 0.0388(19) 0.044(2) 0.0172(17) 0.0099(16) 0.0152(16)
N41_2 0.0405(17) 0.0374(15) 0.0519(18) 0.0189(14) 0.0062(14) 0.0140(13)
C42_2 0.050(2) 0.0390(19) 0.047(2) 0.0168(17) 0.0143(18) 0.0157(16)
C43_2 0.058(2) 0.0369(19) 0.048(2) 0.0178(17) 0.0136(19) 0.0183(17)
C44_2 0.053(2) 0.0419(19) 0.044(2) 0.0157(17) 0.0083(18) 0.0172(17)
C45_2 0.047(2) 0.045(2) 0.047(2) 0.0172(18) 0.0110(18) 0.0119(16)
C46_2 0.049(2) 0.0404(19) 0.047(2) 0.0164(17) 0.0134(17) 0.0134(16)
C47_2 0.059(3) 0.058(2) 0.065(3) 0.034(2) 0.022(2) 0.0147(19)

loop_
_atom_type_symbol
_atom_type_description
_atom_type_scat_dispersion_real
_atom_type_scat_dispersion_imag
_atom_type_scat_source
C C 0.0181 0.0091 'International Tables Vol C Tables 4.2.6.8 and 6.1.1.4'
H H 0.0000 0.0000 'International Tables Vol C Tables 4.2.6.8 and 6.1.1.4'
N N 0.0311 0.0180 'International Tables Vol C Tables 4.2.6.8 and 6.1.1.4'
O O 0.0492 0.0322 'International Tables Vol C Tables 4.2.6.8 and 6.1.1.4'

loop_
_geom_angle_atom_site_label_1
_geom_angle_atom_site_label_2
_geom_angle_atom_site_label_3
_geom_angle
C12_1 N11_1 C19_1 106.7(3)
C12_1 N11_1 H11_1 127.3(19)
C19_1 N11_1 H11_1 125.9(19)
N13_1 C12_1 N11_1 114.5(3)
N13_1 C12_1 H12_1 122.8
N11_1 C12_1 H12_1 122.8
C12_1 N13_1 C14_1 103.3(3)
N15_1 C14_1 N13_1 124.1(3)
N15_1 C14_1 C19_1 124.7(3)
N13_1 C14_1 C19_1 111.2(3)
C16_1 N15_1 C14_1 113.2(3)
N15_1 C16_1 C17_1 125.8(3)
N15_1 C16_1 H16_1 117.1
C17_1 C16_1 H16_1 117.1
C16_1 C17_1 C18_1 120.5(4)
C16_1 C17_1 H17_1 119.8
C18_1 C17_1 H17_1 119.8
C19_1 C18_1 C17_1 114.5(4)
C19_1 C18_1 H18_1 122.8
C17_1 C18_1 H18_1 122.8
C18_1 C19_1 N11_1 134.4(3)
C18_1 C19_1 C14_1 121.3(3)
N11_1 C19_1 C14_1 104.3(3)
O21_1 C21_1 N41_1 123.8(3)
O21_1 C21_1 N31_1 123.0(3)
N41_1 C21_1 N31_1 113.2(3)
C32_1 C31_1 C36_1 119.3(3)
C32_1 C31_1 N31_1 124.9(3)
C36_1 C31_1 N31_1 115.7(3)
C21_1 N31_1 C31_1 126.4(3)
C21_1 N31_1 H31_1 117(2)
C31_1 N31_1 H31_1 115(2)
C33_1 C32_1 C31_1 119.8(3)
C33_1 C32_1 H32_1 120.1
C31_1 C32_1 H32_1 120.1
C34_1 C33_1 C32_1 119.6(3)
C34_1 C33_1 H33_1 120.2
C32_1 C33_1 H33_1 120.2
C35_1 C34_1 C33_1 122.1(3)
C35_1 C34_1 N34_1 118.8(3)
C33_1 C34_1 N34_1 119.1(3)
O35_1 N34_1 O34_1 123.2(3)
O35_1 N34_1 C34_1 118.2(3)
O34_1 N34_1 C34_1 118.6(3)
C34_1 C35_1 C36_1 118.7(3)
C34_1 C35_1 H35_1 120.6
C36_1 C35_1 H35_1 120.6
C35_1 C36_1 C31_1 120.5(3)
C35_1 C36_1 H36_1 119.7
C31_1 C36_1 H36_1 119.7
C46_1 C41_1 C42_1 121.5(3)
C46_1 C41_1 N41_1 117.0(3)
C42_1 C41_1 N41_1 121.4(3)
C21_1 N41_1 C41_1 122.4(3)
C21_1 N41_1 H41_1 120(2)
C41_1 N41_1 H41_1 115.0(19)
C41_1 C42_1 C43_1 116.9(3)
C41_1 C42_1 C47_1 122.1(3)
C43_1 C42_1 C47_1 120.9(3)
C44_1 C43_1 C42_1 122.0(4)
C44_1 C43_1 H43_1 119.0
C42_1 C43_1 H43_1 119.0
C45_1 C44_1 C43_1 120.0(3)
C45_1 C44_1 H44_1 120.0
C43_1 C44_1 H44_1 120.0
C44_1 C45_1 C46_1 119.4(3)
C44_1 C45_1 H45_1 120.3
C46_1 C45_1 H45_1 120.3
C41_1 C46_1 C45_1 120.2(4)
C41_1 C46_1 H46_1 119.9
C45_1 C46_1 H46_1 119.9
C42_1 C47_1 H47A_1 109.5
C42_1 C47_1 H47B_1 109.5
H47A_1 C47_1 H47B_1 109.5
C42_1 C47_1 H47C_1 109.5
H47A_1 C47_1 H47C_1 109.5
H47B_1 C47_1 H47C_1 109.5
C12_2 N11_2 C19_2 107.3(3)
C12_2 N11_2 H11_2 121(2)
C19_2 N11_2 H11_2 131(2)
N13_2 C12_2 N11_2 113.1(3)
N13_2 C12_2 H12_2 123.4
N11_2 C12_2 H12_2 123.4
C12_2 N13_2 C14_2 103.7(3)
N15_2 C14_2 N13_2 124.6(3)
N15_2 C14_2 C19_2 124.5(3)
N13_2 C14_2 C19_2 110.9(3)
C16_2 N15_2 C14_2 114.1(3)
N15_2 C16_2 C17_2 125.1(3)
N15_2 C16_2 H16_2 117.4
C17_2 C16_2 H16_2 117.4
C18_2 C17_2 C16_2 120.1(3)
C18_2 C17_2 H17_2 120.0
C16_2 C17_2 H17_2 120.0
C17_2 C18_2 C19_2 115.9(3)
C17_2 C18_2 H18_2 122.0
C19_2 C18_2 H18_2 122.0
N11_2 C19_2 C18_2 134.8(3)
N11_2 C19_2 C14_2 105.0(3)
C18_2 C19_2 C14_2 120.3(3)
O21_2 C21_2 N41_2 122.6(3)
O21_2 C21_2 N31_2 123.1(3)
N41_2 C21_2 N31_2 114.3(3)
N31_2 C31_2 C32_2 125.1(3)
N31_2 C31_2 C36_2 116.9(3)
C32_2 C31_2 C36_2 118.0(3)
C21_2 N31_2 C31_2 126.0(3)
C21_2 N31_2 H31_2 114(2)
C31_2 N31_2 H31_2 119(2)
C33_2 C32_2 C31_2 120.6(3)
C33_2 C32_2 H32_2 119.7
C31_2 C32_2 H32_2 119.7
C32_2 C33_2 C34_2 120.3(3)
C32_2 C33_2 H33_2 119.9
C34_2 C33_2 H33_2 119.9
C33_2 C34_2 C35_2 120.4(3)
C33_2 C34_2 N34_2 120.1(3)
C35_2 C34_2 N34_2 119.5(3)
O35_2 N34_2 O34_2 122.8(3)
O35_2 N34_2 C34_2 118.9(3)
O34_2 N34_2 C34_2 118.3(3)
C36_2 C35_2 C34_2 119.8(3)
C36_2 C35_2 H35_2 120.1
C34_2 C35_2 H35_2 120.1
C35_2 C36_2 C31_2 120.9(3)
C35_2 C36_2 H36_2 119.5
C31_2 C36_2 H36_2 119.5
C46_2 C41_2 C42_2 121.0(3)
C46_2 C41_2 N41_2 118.7(3)
C42_2 C41_2 N41_2 120.1(3)
C21_2 N41_2 C41_2 122.5(3)
C21_2 N41_2 H41_2 122(2)
C41_2 N41_2 H41_2 115(2)
C43_2 C42_2 C41_2 117.3(3)
C43_2 C42_2 C47_2 120.1(4)
C41_2 C42_2 C47_2 122.6(3)
C44_2 C43_2 C42_2 121.7(4)
C44_2 C43_2 H43_2 119.1
C42_2 C43_2 H43_2 119.1
C43_2 C44_2 C45_2 120.1(4)
C43_2 C44_2 H44_2 119.9
C45_2 C44_2 H44_2 119.9
C46_2 C45_2 C44_2 118.9(4)
C46_2 C45_2 H45_2 120.5
C44_2 C45_2 H45_2 120.5
C41_2 C46_2 C45_2 120.9(4)
C41_2 C46_2 H46_2 119.5
C45_2 C46_2 H46_2 119.5
C42_2 C47_2 H47A_2 109.5
C42_2 C47_2 H47B_2 109.5
H47A_2 C47_2 H47B_2 109.5
C42_2 C47_2 H47C_2 109.5
H47A_2 C47_2 H47C_2 109.5
H47B_2 C47_2 H47C_2 109.5

loop_
_geom_bond_atom_site_label_1
_geom_bond_atom_site_label_2
_geom_bond_distance
N11_1 C12_1 1.359(4)
N11_1 C19_1 1.399(4)
N11_1 H11_1 1.02(3)
C12_1 N13_1 1.332(4)
C12_1 H12_1 0.9500
N13_1 C14_1 1.397(4)
C14_1 N15_1 1.359(4)
C14_1 C19_1 1.411(4)
N15_1 C16_1 1.350(5)
C16_1 C17_1 1.402(5)
C16_1 H16_1 0.9500
C17_1 C18_1 1.406(5)
C17_1 H17_1 0.9500
C18_1 C19_1 1.391(5)
C18_1 H18_1 0.9500
C21_1 O21_1 1.251(4)
C21_1 N41_1 1.362(4)
C21_1 N31_1 1.391(4)
C31_1 C32_1 1.408(5)
C31_1 C36_1 1.414(4)
C31_1 N31_1 1.415(4)
N31_1 H31_1 0.96(3)
C32_1 C33_1 1.391(5)
C32_1 H32_1 0.9500
C33_1 C34_1 1.390(4)
C33_1 H33_1 0.9500
C34_1 C35_1 1.383(5)
C34_1 N34_1 1.483(4)
N34_1 O35_1 1.241(3)
N34_1 O34_1 1.245(4)
C35_1 C36_1 1.395(5)
C35_1 H35_1 0.9500
C36_1 H36_1 0.9500
C41_1 C46_1 1.399(4)
C41_1 C42_1 1.401(5)
C41_1 N41_1 1.450(4)
N41_1 H41_1 1.02(4)
C42_1 C43_1 1.415(5)
C42_1 C47_1 1.520(5)
C43_1 C44_1 1.395(5)
C43_1 H43_1 0.9500
C44_1 C45_1 1.388(5)
C44_1 H44_1 0.9500
C45_1 C46_1 1.404(5)
C45_1 H45_1 0.9500
C46_1 H46_1 0.9500
C47_1 H47A_1 0.9800
C47_1 H47B_1 0.9800
C47_1 H47C_1 0.9800
N11_2 C12_2 1.370(4)
N11_2 C19_2 1.377(4)
N11_2 H11_2 0.97(3)
C12_2 N13_2 1.346(4)
C12_2 H12_2 0.9500
N13_2 C14_2 1.388(4)
C14_2 N15_2 1.355(4)
C14_2 C19_2 1.416(4)
N15_2 C16_2 1.354(4)
C16_2 C17_2 1.410(5)
C16_2 H16_2 0.9500
C17_2 C18_2 1.394(5)
C17_2 H17_2 0.9500
C18_2 C19_2 1.397(5)
C18_2 H18_2 0.9500
C21_2 O21_2 1.252(4)
C21_2 N41_2 1.368(4)
C21_2 N31_2 1.378(4)
C31_2 N31_2 1.402(4)
C31_2 C32_2 1.420(4)
C31_2 C36_2 1.420(4)
N31_2 H31_2 0.93(3)
C32_2 C33_2 1.383(5)
C32_2 H32_2 0.9500
C33_2 C34_2 1.388(5)
C33_2 H33_2 0.9500
C34_2 C35_2 1.404(4)
C34_2 N34_2 1.462(4)
N34_2 O35_2 1.241(3)
N34_2 O34_2 1.250(3)
C35_2 C36_2 1.378(5)
C35_2 H35_2 0.9500
C36_2 H36_2 0.9500
C41_2 C46_2 1.392(5)
C41_2 C42_2 1.416(5)
C41_2 N41_2 1.446(4)
N41_2 H41_2 0.96(3)
C42_2 C43_2 1.415(5)
C42_2 C47_2 1.510(5)
C43_2 C44_2 1.394(5)
C43_2 H43_2 0.9500
C44_2 C45_2 1.405(5)
C44_2 H44_2 0.9500
C45_2 C46_2 1.401(5)
C45_2 H45_2 0.9500
C46_2 H46_2 0.9500
C47_2 H47A_2 0.9800
C47_2 H47B_2 0.9800
C47_2 H47C_2 0.9800

loop_
_geom_hbond_atom_site_label_D
_geom_hbond_atom_site_label_H
_geom_hbond_atom_site_label_A
_geom_hbond_distance_DH
_geom_hbond_distance_HA
_geom_hbond_distance_DA
_geom_hbond_angle_DHA
_geom_hbond_site_symmetry_A
N11_1 H11_1 O21_2 1.02(3) 1.77(4) 2.794(4) 177(3) 2_756
N11_2 H11_2 O21_1 0.97(3) 1.85(3) 2.803(3) 167(3) 2_666
N31_1 H31_1 N13_1 0.96(3) 2.02(4) 2.978(4) 172(3) .
N31_2 H31_2 N13_2 0.93(3) 2.08(3) 3.005(4) 179(4) .
N41_1 H41_1 N15_1 1.02(4) 2.02(4) 2.994(4) 160(3) .
N41_2 H41_2 N15_2 0.96(3) 2.08(3) 3.024(4) 166(3) .

loop_
_geom_torsion_atom_site_label_1
_geom_torsion_atom_site_label_2
_geom_torsion_atom_site_label_3
_geom_torsion_atom_site_label_4
_geom_torsion
C19_1 N11_1 C12_1 N13_1 0.9(4)
N11_1 C12_1 N13_1 C14_1 -0.4(4)
C12_1 N13_1 C14_1 N15_1 -178.3(3)
C12_1 N13_1 C14_1 C19_1 -0.3(4)
N13_1 C14_1 N15_1 C16_1 178.5(3)
C19_1 C14_1 N15_1 C16_1 0.7(5)
C14_1 N15_1 C16_1 C17_1 0.6(6)
N15_1 C16_1 C17_1 C18_1 -0.8(6)
C16_1 C17_1 C18_1 C19_1 -0.2(5)
C17_1 C18_1 C19_1 N11_1 -179.4(4)
C17_1 C18_1 C19_1 C14_1 1.3(5)
C12_1 N11_1 C19_1 C18_1 179.7(4)
C12_1 N11_1 C19_1 C14_1 -1.0(4)
N15_1 C14_1 C19_1 C18_1 -1.7(6)
N13_1 C14_1 C19_1 C18_1 -179.8(3)
N15_1 C14_1 C19_1 N11_1 178.8(3)
N13_1 C14_1 C19_1 N11_1 0.8(4)
O21_1 C21_1 N31_1 C31_1 -1.3(6)
N41_1 C21_1 N31_1 C31_1 179.1(3)
C32_1 C31_1 N31_1 C21_1 -15.2(6)
C36_1 C31_1 N31_1 C21_1 165.8(3)
C36_1 C31_1 C32_1 C33_1 -1.1(5)
N31_1 C31_1 C32_1 C33_1 180.0(3)
C31_1 C32_1 C33_1 C34_1 0.2(6)
C32_1 C33_1 C34_1 C35_1 0.2(6)
C32_1 C33_1 C34_1 N34_1 179.6(3)
C35_1 C34_1 N34_1 O35_1 -7.2(5)
C33_1 C34_1 N34_1 O35_1 173.4(3)
C35_1 C34_1 N34_1 O34_1 171.7(3)
C33_1 C34_1 N34_1 O34_1 -7.8(5)
C33_1 C34_1 C35_1 C36_1 0.3(6)
N34_1 C34_1 C35_1 C36_1 -179.2(3)
C34_1 C35_1 C36_1 C31_1 -1.1(6)
C32_1 C31_1 C36_1 C35_1 1.5(5)
N31_1 C31_1 C36_1 C35_1 -179.4(3)
O21_1 C21_1 N41_1 C41_1 -1.3(6)
N31_1 C21_1 N41_1 C41_1 178.3(3)
C46_1 C41_1 N41_1 C21_1 115.9(4)
C42_1 C41_1 N41_1 C21_1 -66.8(5)
C46_1 C41_1 C42_1 C43_1 0.4(5)
N41_1 C41_1 C42_1 C43_1 -176.7(3)
C46_1 C41_1 C42_1 C47_1 178.0(3)
N41_1 C41_1 C42_1 C47_1 0.8(5)
C41_1 C42_1 C43_1 C44_1 0.6(5)
C47_1 C42_1 C43_1 C44_1 -177.0(3)
C42_1 C43_1 C44_1 C45_1 -0.2(5)
C43_1 C44_1 C45_1 C46_1 -1.3(5)
C42_1 C41_1 C46_1 C45_1 -1.9(5)
N41_1 C41_1 C46_1 C45_1 175.3(3)
C44_1 C45_1 C46_1 C41_1 2.3(5)
C19_2 N11_2 C12_2 N13_2 1.6(4)
N11_2 C12_2 N13_2 C14_2 -1.8(4)
C12_2 N13_2 C14_2 N15_2 -178.8(3)
C12_2 N13_2 C14_2 C19_2 1.4(4)
N13_2 C14_2 N15_2 C16_2 179.9(3)
C19_2 C14_2 N15_2 C16_2 -0.2(5)
C14_2 N15_2 C16_2 C17_2 1.2(5)
N15_2 C16_2 C17_2 C18_2 -0.9(6)
C16_2 C17_2 C18_2 C19_2 -0.3(5)
C12_2 N11_2 C19_2 C18_2 -179.9(4)
C12_2 N11_2 C19_2 C14_2 -0.6(4)
C17_2 C18_2 C19_2 N11_2 -179.6(4)
C17_2 C18_2 C19_2 C14_2 1.2(5)
N15_2 C14_2 C19_2 N11_2 179.6(3)
N13_2 C14_2 C19_2 N11_2 -0.5(4)
N15_2 C14_2 C19_2 C18_2 -1.0(6)
N13_2 C14_2 C19_2 C18_2 178.9(3)
O21_2 C21_2 N31_2 C31_2 4.2(6)
N41_2 C21_2 N31_2 C31_2 -176.7(3)
C32_2 C31_2 N31_2 C21_2 -19.3(6)
C36_2 C31_2 N31_2 C21_2 162.2(3)
N31_2 C31_2 C32_2 C33_2 179.4(4)
C36_2 C31_2 C32_2 C33_2 -2.2(5)
C31_2 C32_2 C33_2 C34_2 0.7(6)
C32_2 C33_2 C34_2 C35_2 0.4(6)
C32_2 C33_2 C34_2 N34_2 180.0(3)
C33_2 C34_2 N34_2 O35_2 174.0(3)
C35_2 C34_2 N34_2 O35_2 -6.5(5)
C33_2 C34_2 N34_2 O34_2 -7.8(5)
C35_2 C34_2 N34_2 O34_2 171.7(3)
C33_2 C34_2 C35_2 C36_2 0.0(6)
N34_2 C34_2 C35_2 C36_2 -179.6(3)
C34_2 C35_2 C36_2 C31_2 -1.5(6)
N31_2 C31_2 C36_2 C35_2 -178.8(3)
C32_2 C31_2 C36_2 C35_2 2.6(5)
O21_2 C21_2 N41_2 C41_2 -5.5(6)
N31_2 C21_2 N41_2 C41_2 175.3(3)
C46_2 C41_2 N41_2 C21_2 120.0(4)
C42_2 C41_2 N41_2 C21_2 -63.9(4)
C46_2 C41_2 C42_2 C43_2 -1.0(5)
N41_2 C41_2 C42_2 C43_2 -177.0(3)
C46_2 C41_2 C42_2 C47_2 177.1(3)
N41_2 C41_2 C42_2 C47_2 1.1(5)
C41_2 C42_2 C43_2 C44_2 1.5(5)
C47_2 C42_2 C43_2 C44_2 -176.6(3)
C42_2 C43_2 C44_2 C45_2 -1.3(5)
C43_2 C44_2 C45_2 C46_2 0.6(5)
C42_2 C41_2 C46_2 C45_2 0.4(5)
N41_2 C41_2 C46_2 C45_2 176.4(3)
C44_2 C45_2 C46_2 C41_2 -0.2(5)
